data_1555928
loop_
_publ_author_name
'Siva Kumari, A. Leela'
'Siva Reddy, Alla'
'Swamy, K. C. Kumara'

_publ_section_title
;
 Transition Metal-Free Cascade Cyclization of Epoxy-Ynamides: To Go for
 1,3-Oxazines or 1,4-Oxazines?
;
_journal_issue 21
_journal_name_full 'Organic letters'
_journal_page_first 5752
_journal_page_last 5755
_journal_paper_doi 10.1021/acs.orglett.6b03047
_journal_volume 18
_journal_year 2016
_chemical_formula_sum 'C26 H33 N4 O3 S'
_chemical_formula_weight 481.62
_space_group_IT_number 14
_space_group_name_Hall '-P 2ybc'
_space_group_name_H-M_alt 'P 1 21/c 1'
_symmetry_cell_setting monoclinic
_symmetry_space_group_name_H-M 'P 1 21/c 1'
_atom_sites_solution_hydrogens geom
_atom_sites_solution_primary direct
_atom_sites_solution_secondary difmap
_audit_creation_method SHELXL-97
_cell_angle_alpha 90.00
_cell_angle_beta 96.428(2)
_cell_angle_gamma 90.00
_cell_formula_units_Z 4
_cell_length_a 5.8986(3)
_cell_length_b 26.6087(15)
_cell_length_c 16.7845(11)
_cell_measurement_reflns_used 7110
_cell_measurement_temperature 296(2)
_cell_measurement_theta_max 24.04
_cell_measurement_theta_min 2.56
_cell_volume 2617.8(3)
_computing_cell_refinement 'Bruker SAINT'
_computing_data_collection 'Bruker APEX2'
_computing_data_reduction 'Bruker SAINT'
_computing_molecular_graphics 'Bruker SHELXTL'
_computing_publication_material 'Bruker SHELXTL'
_computing_structure_refinement 'SHELXL-97 (Sheldrick, 2008)'
_computing_structure_solution 'SHELXS-97 (Sheldrick, 2008)'
_diffrn_ambient_temperature 296(2)
_diffrn_measured_fraction_theta_full 0.973
_diffrn_measured_fraction_theta_max 0.973
_diffrn_measurement_device_type 'Bruker APEX-II CCD'
_diffrn_measurement_method '\f and \w scans'
_diffrn_radiation_monochromator graphite
_diffrn_radiation_source 'fine-focus sealed tube'
_diffrn_radiation_type MoK\a
_diffrn_radiation_wavelength 0.71073
_diffrn_reflns_av_R_equivalents 0.0800
_diffrn_reflns_av_sigmaI/netI 0.0574
_diffrn_reflns_limit_h_max 7
_diffrn_reflns_limit_h_min -7
_diffrn_reflns_limit_k_max 34
_diffrn_reflns_limit_k_min -33
_diffrn_reflns_limit_l_max 21
_diffrn_reflns_limit_l_min -21
_diffrn_reflns_number 34090
_diffrn_reflns_theta_full 27.50
_diffrn_reflns_theta_max 27.50
_diffrn_reflns_theta_min 2.56
_exptl_absorpt_coefficient_mu 0.157
_exptl_crystal_colour colourless
_exptl_crystal_density_diffrn 1.222
_exptl_crystal_density_method 'not measured'
_exptl_crystal_description block
_exptl_crystal_F_000 1028
_exptl_crystal_size_max 0.24
_exptl_crystal_size_mid 0.18
_exptl_crystal_size_min 0.16
_refine_diff_density_max 0.526
_refine_diff_density_min -0.566
_refine_diff_density_rms 0.058
_refine_ls_extinction_method none
_refine_ls_goodness_of_fit_ref 1.029
_refine_ls_hydrogen_treatment mixed
_refine_ls_matrix_type full
_refine_ls_number_parameters 312
_refine_ls_number_reflns 5869
_refine_ls_number_restraints 0
_refine_ls_restrained_S_all 1.029
_refine_ls_R_factor_all 0.1311
_refine_ls_R_factor_gt 0.0808
_refine_ls_shift/su_max 0.001
_refine_ls_shift/su_mean 0.000
_refine_ls_structure_factor_coef Fsqd
_refine_ls_weighting_details 'calc w=1/[\s^2^(Fo^2^)+(0.0918P)^2^+2.7242P] where P=(Fo^2^+2Fc^2^)/3'
_refine_ls_weighting_scheme calc
_refine_ls_wR_factor_gt 0.1959
_refine_ls_wR_factor_ref 0.2230
_reflns_number_gt 3783
_reflns_number_total 5869
_reflns_threshold_expression >2sigma(I)
_cod_data_source_file ol6b03047_si_002.cif
_cod_data_source_block Compound_3f
_cod_depositor_comments
;
The following automatic conversions were performed:

data item '_symmetry_cell_setting' value 'Monoclinic' was changed to
'monoclinic' in accordance with the
/home/saulius/struct/COD-crude-data/automatic-downloads/DataCite-retrospective/ACS/depositions/lib/dictionaries/cif_core.dic
dictionary named 'cif_core.dic' version 2.4.2 last updated on
2011-04-26.

Automatic conversion script
Id: cif_fix_values 6909 2019-04-08 15:41:33Z antanas 
;
_cod_original_sg_symbol_H-M 'P2(1)/c  '
_cod_database_code 1555928

loop_
_symmetry_equiv_pos_as_xyz
'x, y, z'
'-x, y+1/2, -z+1/2'
'-x, -y, -z'
'x, -y-1/2, z-1/2'

loop_
_atom_site_label
_atom_site_type_symbol
_atom_site_fract_x
_atom_site_fract_y
_atom_site_fract_z
_atom_site_U_iso_or_equiv
_atom_site_adp_type
_atom_site_occupancy
_atom_site_symmetry_multiplicity
_atom_site_calc_flag
_atom_site_refinement_flags
S1 S 0.35551(13) 0.50768(3) 0.25608(5) 0.0452(2) Uani 1 1 d .
O1 O 0.1704(4) 0.51451(9) 0.19551(17) 0.0665(7) Uani 1 1 d .
O3 O 0.6801(4) 0.36391(8) 0.22491(14) 0.0556(6) Uani 1 1 d .
C12 C 0.5425(5) 0.56011(10) 0.26151(18) 0.0419(7) Uani 1 1 d .
C3 C 0.4901(5) 0.37838(11) 0.17444(17) 0.0434(7) Uani 1 1 d .
C4 C 0.4101(5) 0.42499(12) 0.17385(19) 0.0468(7) Uani 1 1 d .
H4 H 0.2796 0.4328 0.1397 0.056 Uiso 1 1 calc R
C17 C 0.6279(6) 0.58200(12) 0.3356(2) 0.0496(8) Uani 1 1 d .
N1 N 0.5160(5) 0.46314(10) 0.22313(18) 0.0581(8) Uani 1 1 d .
C13 C 0.6013(5) 0.57971(12) 0.1877(2) 0.0482(8) Uani 1 1 d .
C6 C 0.3988(6) 0.33775(12) 0.12034(18) 0.0471(8) Uani 1 1 d .
C15 C 0.8223(6) 0.64499(13) 0.2637(2) 0.0588(9) Uani 1 1 d .
O2 O 0.2974(6) 0.49441(11) 0.33319(16) 0.0849(10) Uani 1 1 d .
C16 C 0.7653(6) 0.62418(12) 0.3332(2) 0.0577(9) Uani 1 1 d .
H16 H 0.8217 0.6391 0.3815 0.069 Uiso 1 1 calc R
C7 C 0.1794(7) 0.33893(14) 0.0811(2) 0.0594(9) Uani 1 1 d .
H7 H 0.0825 0.3653 0.0905 0.071 Uiso 1 1 calc R
C18 C 0.5254(6) 0.55906(16) 0.1043(2) 0.0628(10) Uani 1 1 d .
H18 H 0.4399 0.5280 0.1107 0.075 Uiso 1 1 calc R
C5 C 0.9930(7) 0.38183(14) 0.3203(3) 0.0711(11) Uani 1 1 d .
H5A H 1.0777 0.3588 0.2899 0.085 Uiso 1 1 calc R
H5B H 1.0957 0.4088 0.3394 0.085 Uiso 1 1 calc R
N3 N 0.7944(8) 0.32224(17) 0.3802(2) 0.0858(11) Uani 1 1 d .
C14 C 0.7400(6) 0.62242(14) 0.1921(2) 0.0618(10) Uani 1 1 d .
H3 H 0.7787 0.6363 0.1446 0.074 Uiso 1 1 calc R
C11 C 0.5369(7) 0.29748(14) 0.1058(2) 0.0651(10) Uani 1 1 d .
H11 H 0.6846 0.2958 0.1317 0.078 Uiso 1 1 calc R
C21 C 0.9732(8) 0.69169(15) 0.2641(4) 0.0907(15) Uani 1 1 d .
H21 H 1.0054 0.6967 0.3221 0.109 Uiso 1 1 calc R
N2 N 0.9240(8) 0.3556(2) 0.3882(2) 0.1008(14) Uani 1 1 d .
C24 C 0.5865(9) 0.56394(17) 0.4189(2) 0.0785(13) Uani 1 1 d .
H24 H 0.4907 0.5338 0.4124 0.094 Uiso 1 1 calc R
C9 C 0.2424(9) 0.26176(17) 0.0144(3) 0.0815(13) Uani 1 1 d .
H9 H 0.1907 0.2364 -0.0212 0.098 Uiso 1 1 calc R
C19 C 0.7285(8) 0.5460(2) 0.0595(3) 0.0910(15) Uani 1 1 d .
H19A H 0.8173 0.5757 0.0534 0.136 Uiso 1 1 calc R
H19B H 0.6747 0.5328 0.0075 0.136 Uiso 1 1 calc R
H19C H 0.8213 0.5213 0.0892 0.136 Uiso 1 1 calc R
C10 C 0.4575(9) 0.25981(16) 0.0533(3) 0.0828(13) Uani 1 1 d .
H10 H 0.5518 0.2329 0.0444 0.099 Uiso 1 1 calc R
C20 C 0.3653(8) 0.5960(2) 0.0564(3) 0.0943(16) Uani 1 1 d .
H20A H 0.2371 0.6029 0.0853 0.141 Uiso 1 1 calc R
H20B H 0.3125 0.5816 0.0052 0.141 Uiso 1 1 calc R
H20C H 0.4455 0.6267 0.0487 0.141 Uiso 1 1 calc R
C8 C 0.1029(8) 0.30108(17) 0.0278(2) 0.0743(12) Uani 1 1 d .
H8 H -0.0438 0.3025 0.0011 0.089 Uiso 1 1 calc R
C23 C 0.8438(8) 0.73686(15) 0.2435(4) 0.0969(17) Uani 1 1 d .
H23A H 0.9412 0.7656 0.2529 0.145 Uiso 1 1 calc R
H23B H 0.7201 0.7392 0.2759 0.145 Uiso 1 1 calc R
H23C H 0.7840 0.7357 0.1879 0.145 Uiso 1 1 calc R
C1 C 0.7028(9) 0.44579(18) 0.2807(4) 0.130(3) Uani 1 1 d .
H1A H 0.8188 0.4718 0.2860 0.156 Uiso 1 1 calc R
H1B H 0.6454 0.4425 0.3324 0.156 Uiso 1 1 calc R
C2 C 0.8011(10) 0.40361(16) 0.2653(4) 0.114(2) Uani 1 1 d .
H2 H 0.8875 0.4151 0.2222 0.137 Uiso 1 1 calc R
C25 C 0.8087(14) 0.5495(3) 0.4672(3) 0.153(3) Uani 1 1 d .
H25A H 0.9008 0.5790 0.4781 0.230 Uiso 1 1 calc R
H25B H 0.8888 0.5260 0.4373 0.230 Uiso 1 1 calc R
H25C H 0.7777 0.5345 0.5168 0.230 Uiso 1 1 calc R
C26 C 0.4642(14) 0.6021(3) 0.4637(4) 0.170(4) Uani 1 1 d .
H26A H 0.4131 0.5867 0.5102 0.254 Uiso 1 1 calc R
H26B H 0.3351 0.6147 0.4297 0.254 Uiso 1 1 calc R
H26C H 0.5659 0.6293 0.4799 0.254 Uiso 1 1 calc R
N4 N 0.6671(14) 0.2917(3) 0.3827(3) 0.169(3) Uani 1 1 d .
C22 C 1.1891(9) 0.6840(2) 0.2458(6) 0.176(4) Uani 1 1 d .
H22A H 1.2616 0.7086 0.2186 0.212 Uiso 1 1 calc R
H22B H 1.2644 0.6542 0.2606 0.212 Uiso 1 1 calc R

loop_
_atom_site_aniso_label
_atom_site_aniso_U_11
_atom_site_aniso_U_22
_atom_site_aniso_U_33
_atom_site_aniso_U_23
_atom_site_aniso_U_13
_atom_site_aniso_U_12
S1 0.0474(4) 0.0416(4) 0.0463(5) 0.0000(3) 0.0046(3) -0.0111(3)
O1 0.0439(13) 0.0648(16) 0.0868(19) -0.0067(13) -0.0107(12) -0.0039(11)
O3 0.0688(15) 0.0423(12) 0.0519(13) -0.0044(10) -0.0099(11) -0.0050(10)
C12 0.0441(17) 0.0342(15) 0.0457(17) 0.0065(12) -0.0030(13) -0.0022(12)
C3 0.0499(18) 0.0472(17) 0.0335(15) -0.0011(12) 0.0069(13) -0.0117(13)
C4 0.0485(18) 0.0479(18) 0.0430(17) -0.0027(13) 0.0009(14) -0.0110(14)
C17 0.0557(19) 0.0409(17) 0.0511(19) 0.0001(14) 0.0008(15) -0.0071(14)
N1 0.0522(17) 0.0441(16) 0.073(2) -0.0165(14) -0.0151(14) -0.0006(12)
C13 0.0448(17) 0.0496(18) 0.0488(18) 0.0136(14) -0.0001(14) -0.0044(14)
C6 0.061(2) 0.0446(17) 0.0361(16) -0.0030(13) 0.0089(14) -0.0134(14)
C15 0.0450(19) 0.0432(18) 0.087(3) 0.0050(18) 0.0023(18) -0.0080(14)
O2 0.119(2) 0.0863(19) 0.0535(16) -0.0057(14) 0.0272(16) -0.0580(18)
C16 0.059(2) 0.0447(18) 0.068(2) -0.0042(16) -0.0008(18) -0.0100(15)
C7 0.065(2) 0.062(2) 0.051(2) -0.0102(16) 0.0030(17) -0.0115(17)
C18 0.058(2) 0.084(3) 0.0439(19) 0.0191(18) -0.0023(16) -0.0143(19)
C5 0.080(3) 0.053(2) 0.075(3) 0.0022(19) -0.018(2) -0.0079(19)
N3 0.105(3) 0.084(3) 0.067(2) 0.014(2) 0.004(2) -0.008(2)
C14 0.053(2) 0.060(2) 0.073(3) 0.0281(19) 0.0082(18) -0.0046(16)
C11 0.073(2) 0.059(2) 0.063(2) -0.0168(18) 0.0061(19) -0.0068(18)
C21 0.069(3) 0.047(2) 0.157(5) 0.015(2) 0.016(3) -0.0185(19)
N2 0.095(3) 0.129(4) 0.073(3) 0.010(3) -0.016(2) -0.028(3)
C24 0.108(3) 0.080(3) 0.046(2) -0.0073(19) 0.003(2) -0.041(3)
C9 0.107(4) 0.072(3) 0.065(3) -0.032(2) 0.003(2) -0.025(3)
C19 0.081(3) 0.140(4) 0.050(2) -0.004(3) -0.001(2) 0.002(3)
C10 0.098(3) 0.066(3) 0.085(3) -0.033(2) 0.010(3) -0.006(2)
C20 0.068(3) 0.139(4) 0.072(3) 0.044(3) -0.012(2) 0.001(3)
C8 0.082(3) 0.078(3) 0.061(2) -0.017(2) -0.003(2) -0.024(2)
C23 0.081(3) 0.049(2) 0.165(5) 0.008(3) 0.033(3) -0.007(2)
C1 0.091(4) 0.071(3) 0.204(6) -0.065(4) -0.089(4) 0.029(3)
C2 0.142(5) 0.047(2) 0.129(4) -0.015(2) -0.091(4) 0.006(3)
C25 0.202(8) 0.199(7) 0.055(3) 0.030(4) -0.004(4) 0.054(6)
C26 0.188(7) 0.221(9) 0.119(5) 0.041(6) 0.100(5) 0.067(7)
N4 0.234(8) 0.170(6) 0.103(4) 0.034(4) 0.016(4) -0.100(6)
C22 0.053(3) 0.070(3) 0.409(14) 0.020(5) 0.037(5) -0.012(2)

loop_
_atom_type_symbol
_atom_type_description
_atom_type_scat_dispersion_real
_atom_type_scat_dispersion_imag
_atom_type_scat_source
C C 0.0033 0.0016 'International Tables Vol C Tables 4.2.6.8 and 6.1.1.4'
H H 0.0000 0.0000 'International Tables Vol C Tables 4.2.6.8 and 6.1.1.4'
N N 0.0061 0.0033 'International Tables Vol C Tables 4.2.6.8 and 6.1.1.4'
O O 0.0106 0.0060 'International Tables Vol C Tables 4.2.6.8 and 6.1.1.4'
S S 0.1246 0.1234 'International Tables Vol C Tables 4.2.6.8 and 6.1.1.4'

loop_
_geom_angle_atom_site_label_1
_geom_angle_atom_site_label_2
_geom_angle_atom_site_label_3
_geom_angle
O1 S1 O2 116.13(19)
O1 S1 N1 106.04(15)
O2 S1 N1 109.44(19)
O1 S1 C12 111.12(14)
O2 S1 C12 111.14(15)
N1 S1 C12 101.85(15)
C3 O3 C2 114.8(3)
C17 C12 C13 121.1(3)
C17 C12 S1 121.8(2)
C13 C12 S1 117.0(2)
C4 C3 O3 121.9(3)
C4 C3 C6 125.2(3)
O3 C3 C6 112.9(3)
C3 C4 N1 122.3(3)
C16 C17 C12 117.4(3)
C16 C17 C24 115.9(3)
C12 C17 C24 126.8(3)
C4 N1 C1 114.4(3)
C4 N1 S1 118.7(2)
C1 N1 S1 115.1(3)
C14 C13 C12 116.8(3)
C14 C13 C18 116.8(3)
C12 C13 C18 126.3(3)
C11 C6 C7 118.1(3)
C11 C6 C3 119.6(3)
C7 C6 C3 122.3(3)
C16 C15 C14 118.0(3)
C16 C15 C21 121.6(4)
C14 C15 C21 120.3(4)
C15 C16 C17 123.6(3)
C6 C7 C8 120.6(4)
C13 C18 C19 111.7(3)
C13 C18 C20 110.6(4)
C19 C18 C20 111.1(3)
N2 C5 C2 114.6(5)
N4 N3 N2 170.9(6)
C15 C14 C13 123.0(3)
C10 C11 C6 120.6(4)
C22 C21 C23 123.7(5)
C22 C21 C15 115.9(4)
C23 C21 C15 112.5(4)
N3 N2 C5 121.2(4)
C26 C24 C25 109.9(5)
C26 C24 C17 112.5(4)
C25 C24 C17 110.7(4)
C10 C9 C8 119.8(4)
C9 C10 C11 120.7(4)
C9 C8 C7 120.2(4)
C2 C1 N1 117.5(4)
C1 C2 O3 122.0(4)
C1 C2 C5 122.3(4)
O3 C2 C5 108.4(3)

loop_
_geom_bond_atom_site_label_1
_geom_bond_atom_site_label_2
_geom_bond_distance
S1 O1 1.418(2)
S1 O2 1.420(3)
S1 N1 1.650(3)
S1 C12 1.774(3)
O3 C3 1.382(4)
O3 C2 1.406(4)
C12 C17 1.414(4)
C12 C13 1.422(4)
C3 C4 1.327(4)
C3 C6 1.474(4)
C4 N1 1.410(4)
C17 C16 1.388(4)
C17 C24 1.523(5)
N1 C1 1.457(5)
C13 C14 1.397(5)
C13 C18 1.524(5)
C6 C11 1.384(5)
C6 C7 1.385(5)
C15 C16 1.367(5)
C15 C14 1.383(5)
C15 C21 1.528(5)
C7 C8 1.388(5)
C18 C19 1.524(6)
C18 C20 1.528(5)
C5 N2 1.435(6)
C5 C2 1.495(5)
N3 N4 1.111(6)
N3 N2 1.169(6)
C11 C10 1.382(5)
C21 C22 1.358(7)
C21 C23 1.445(6)
C24 C26 1.496(8)
C24 C25 1.512(8)
C9 C10 1.361(7)
C9 C8 1.365(6)
C1 C2 1.302(6)
